data_7102376
loop_
_publ_author_name
'Maekawa, Masahiko'
'Konaka, Hisashi'
'Minematsu, Toshie'
'Kuroda-Sowa, Takayoshi'
'Munakata, Megumu'
'Kitagawa, Susumu'

_publ_section_title
;
 Bowl-shaped Cu(I) metallamacrocyclic ethylene and carbonyl adducts as
 structural analogues of organic calixarenes.
;
_journal_issue 48
_journal_name_full 'Chemical communications (Cambridge, England)'
_journal_page_first 5179
_journal_page_last 5181
_journal_paper_doi 10.1039/b713618h
_journal_year 2007
_chemical_formula_moiety 'C11 H11 Cu N3, F6 P '
_chemical_formula_sum 'C11 H11 Cu F6 N3 P'
_chemical_formula_weight 393.74
_space_group_IT_number 14
_symmetry_cell_setting monoclinic
_symmetry_Int_Tables_number 14
_symmetry_space_group_name_Hall '-P 2ybc'
_symmetry_space_group_name_H-M 'P 1 21/c 1'
_cell_angle_alpha 90
_cell_angle_beta 102.185(9)
_cell_angle_gamma 90
_cell_formula_units_Z 4
_cell_length_a 8.520(1)
_cell_length_b 17.573(2)
_cell_length_c 9.483(2)
_cell_measurement_reflns_used 640
_cell_measurement_temperature 293.2
_cell_measurement_theta_max 31.0
_cell_measurement_theta_min 2.2
_cell_volume 1387.9(4)
_computing_cell_refinement CRYSTALCLEAR
_computing_data_collection CRYSTALCLEAR
_computing_data_reduction 'teXsan Ver. 2.0'
_computing_publication_material 'teXsan Ver. 2.0'
_computing_structure_refinement SHELXL97
_computing_structure_solution SHELXS97
_diffrn_detector_area_resol_mean 27.91
_diffrn_measured_fraction_theta_full 1.00
_diffrn_measured_fraction_theta_max 1.00
_diffrn_measurement_device_type 'Rigaku/MSC Mercury CCD'
_diffrn_measurement_method \w
_diffrn_radiation_type 'Mo K\a'
_diffrn_radiation_wavelength 0.7107
_diffrn_reflns_av_R_equivalents 0.047
_diffrn_reflns_limit_h_max 11
_diffrn_reflns_limit_h_min -11
_diffrn_reflns_limit_k_max 25
_diffrn_reflns_limit_k_min -24
_diffrn_reflns_limit_l_max 9
_diffrn_reflns_limit_l_min -13
_diffrn_reflns_number 13019
_diffrn_reflns_theta_full 30.89
_diffrn_reflns_theta_max 30.89
_exptl_absorpt_coefficient_mu 1.756
_exptl_absorpt_correction_T_max 0.711
_exptl_absorpt_correction_T_min 0.704
_exptl_absorpt_correction_type multi-scan
_exptl_absorpt_process_details '(Jacobson, 1998)'
_exptl_crystal_colour Colorless
_exptl_crystal_density_diffrn 1.884
_exptl_crystal_density_method 'not measured'
_exptl_crystal_description Prism
_exptl_crystal_F_000 784.00
_exptl_crystal_size_max 0.200
_exptl_crystal_size_mid 0.200
_exptl_crystal_size_min 0.200
_refine_diff_density_max 1.33
_refine_diff_density_min -0.93
_refine_ls_extinction_coef 0.0000
_refine_ls_extinction_expression Fc^*^=kFc[1+0.001xFc^2^\l^3^/sin(2\q)]^-1/4^
_refine_ls_extinction_method SHELXL
_refine_ls_goodness_of_fit_ref 1.149
_refine_ls_hydrogen_treatment noref
_refine_ls_number_parameters 199
_refine_ls_number_reflns 3913
_refine_ls_R_factor_gt 0.0766
_refine_ls_shift/su_max 0.0000
_refine_ls_structure_factor_coef Fsqd
_refine_ls_weighting_details 'w = 1/[\s^2^(Fo^2^) + (0.0840P)^2^+3.0687P] where P=(Fo^2^+2Fc^2^)/3'
_refine_ls_weighting_scheme calc
_refine_ls_wR_factor_ref 0.1958
_reflns_number_gt 3022
_reflns_number_total 3913
_reflns_threshold_expression >2.0sigma(I)
_cod_data_source_file b713618h.txt
_cod_data_source_block '[Cu(pprd)(ethylene)](PF6)_Complex1-CCDC-659368'
_cod_original_sg_symbol_Hall '-P 2ybc '
_cod_original_sg_symbol_H-M 'P 21/c '
_cod_original_formula_sum 'C11 H11 Cu F6 N3 P '
_cod_database_code 7102376

loop_
_symmetry_equiv_pos_as_xyz
x,y,z
-x,1/2+y,1/2-z
-x,-y,-z
x,1/2-y,1/2+z

loop_
_atom_site_label
_atom_site_type_symbol
_atom_site_fract_x
_atom_site_fract_y
_atom_site_fract_z
_atom_site_U_iso_or_equiv
_atom_site_adp_type
_atom_site_occupancy
_atom_site_symmetry_multiplicity
_atom_site_calc_flag
Cu(1) Cu 0.26963(6) 0.64197(3) 0.22629(6) 0.0274(2) Uani 1.00 1 d
P(1) P -0.1295(2) 0.84886(7) 0.1428(1) 0.0321(3) Uani 1.00 1 d
F(1) F -0.3104(5) 0.8687(3) 0.0783(7) 0.102(2) Uani 1.00 1 d
F(2) F -0.1914(5) 0.7731(2) 0.2054(4) 0.065(1) Uani 1.00 1 d
F(3) F -0.1172(6) 0.8028(3) 0.0033(5) 0.083(2) Uani 1.00 1 d
F(4) F -0.0680(7) 0.9238(2) 0.0840(4) 0.085(2) Uani 1.00 1 d
F(5) F 0.0503(5) 0.8275(3) 0.2143(7) 0.098(2) Uani 1.00 1 d
F(6) F -0.1393(6) 0.8930(3) 0.2869(4) 0.082(2) Uani 1.00 1 d
N(1) N 0.3538(4) 0.6850(2) 0.0460(4) 0.0244(7) Uani 1.00 1 d
N(2) N 0.4626(4) 0.5689(2) 0.2190(4) 0.0254(7) Uani 1.00 1 d
N(3) N 0.3710(4) 0.7783(2) -0.1315(4) 0.0255(7) Uani 1.00 1 d
C(1) C 0.2976(5) 0.7441(2) -0.0366(5) 0.0262(8) Uani 1.00 1 d
C(2) C 0.5161(5) 0.7499(3) -0.1397(5) 0.0272(9) Uani 1.00 1 d
C(3) C 0.5823(5) 0.6873(3) -0.0614(5) 0.0268(8) Uani 1.00 1 d
C(4) C 0.6804(5) 0.5429(3) 0.1023(5) 0.0293(9) Uani 1.00 1 d
C(5) C 0.7249(6) 0.4795(3) 0.1898(6) 0.034(1) Uani 1.00 1 d
C(6) C 0.6343(6) 0.4612(3) 0.2916(5) 0.035(1) Uani 1.00 1 d
C(7) C 0.5027(6) 0.5065(3) 0.3018(5) 0.0312(9) Uani 1.00 1 d
C(8) C 0.4963(5) 0.6540(2) 0.0326(5) 0.0232(8) Uani 1.00 1 d
C(9) C 0.5500(5) 0.5866(2) 0.1204(5) 0.0253(8) Uani 1.00 1 d
C(10) C 0.0502(6) 0.6138(3) 0.2626(7) 0.046(1) Uani 1.00 1 d
C(11) C 0.0667(6) 0.5827(4) 0.1404(6) 0.048(1) Uani 1.00 1 d
H(1) H 0.4391 0.4928 0.3690 0.0380 Uiso 1.00 1 calc
H(2) H 0.6835 0.6676 -0.0710 0.0325 Uiso 1.00 1 calc
H(3) H 0.7384 0.5561 0.0306 0.0353 Uiso 1.00 1 calc
H(4) H 0.8147 0.4494 0.1803 0.0415 Uiso 1.00 1 calc
H(5) H 0.5749 0.7740 -0.2019 0.0332 Uiso 1.00 1 calc
H(6) H 0.1963 0.7638 -0.0275 0.0319 Uiso 1.00 1 calc
H(7) H 0.6624 0.4186 0.3535 0.0431 Uiso 1.00 1 calc
H(8) H 0.0008 0.6010 0.0536 0.0575 Uiso 1.00 1 calc
H(9) H 0.0738 0.5288 0.1363 0.0575 Uiso 1.00 1 calc
H(10) H 0.0460 0.5810 0.3414 0.0557 Uiso 1.00 1 calc
H(11) H -0.0270 0.6532 0.2586 0.0557 Uiso 1.00 1 calc

loop_
_atom_site_aniso_label
_atom_site_aniso_U_11
_atom_site_aniso_U_22
_atom_site_aniso_U_33
_atom_site_aniso_U_12
_atom_site_aniso_U_13
_atom_site_aniso_U_23
Cu(1) 0.0225(3) 0.0357(3) 0.0251(3) -0.0047(2) 0.0077(2) -0.0052(2)
P(1) 0.0306(6) 0.0386(7) 0.0283(6) -0.0064(5) 0.0087(5) -0.0036(5)
F(1) 0.055(3) 0.072(3) 0.153(5) 0.019(2) -0.041(3) -0.046(3)
F(2) 0.077(3) 0.063(2) 0.057(2) -0.031(2) 0.014(2) 0.009(2)
F(3) 0.119(4) 0.077(3) 0.072(3) -0.050(3) 0.063(3) -0.041(2)
F(4) 0.146(5) 0.054(2) 0.056(2) -0.045(3) 0.023(3) 0.001(2)
F(5) 0.038(2) 0.069(3) 0.172(5) -0.004(2) -0.012(3) -0.016(3)
F(6) 0.093(3) 0.108(4) 0.054(2) -0.055(3) 0.037(2) -0.044(2)
N(1) 0.020(2) 0.030(2) 0.024(2) 0.001(1) 0.005(1) 0.000(1)
N(2) 0.026(2) 0.025(2) 0.025(2) -0.001(1) 0.006(1) 0.000(1)
N(3) 0.023(2) 0.030(2) 0.024(2) 0.003(1) 0.006(1) 0.005(1)
C(1) 0.021(2) 0.029(2) 0.028(2) 0.001(2) 0.004(2) -0.003(2)
C(2) 0.022(2) 0.037(2) 0.024(2) 0.000(2) 0.009(2) 0.004(2)
C(3) 0.022(2) 0.033(2) 0.027(2) 0.003(2) 0.007(2) 0.002(2)
C(4) 0.024(2) 0.028(2) 0.035(2) 0.001(2) 0.006(2) 0.000(2)
C(5) 0.027(2) 0.029(2) 0.043(3) 0.007(2) -0.002(2) -0.002(2)
C(6) 0.034(2) 0.032(2) 0.036(3) 0.000(2) -0.002(2) 0.005(2)
C(7) 0.035(2) 0.034(2) 0.024(2) -0.004(2) 0.003(2) 0.005(2)
C(8) 0.018(2) 0.027(2) 0.023(2) -0.003(1) 0.001(1) -0.003(1)
C(9) 0.020(2) 0.027(2) 0.029(2) -0.002(1) 0.005(2) -0.004(2)
C(10) 0.030(2) 0.055(3) 0.059(4) -0.017(2) 0.020(2) -0.018(3)
C(11) 0.028(2) 0.068(4) 0.047(3) -0.026(2) 0.007(2) -0.019(3)

loop_
_atom_type_symbol
_atom_type_description
_atom_type_scat_dispersion_real
_atom_type_scat_dispersion_imag
_atom_type_scat_source
C C 0.003 0.002
;International Tables for Crystallography
(1992, Vol. C, Tables 4.2.6.8 and 6.1.1.4)
;
H H 0.000 0.000
;International Tables for Crystallography
(1992, Vol. C, Table 6.1.1.4)
;
Cu Cu 0.320 1.265
;International Tables for Crystallography
(1992, Vol. C, Tables 4.2.6.8 and 6.1.1.4)
;
F F 0.017 0.010
;International Tables for Crystallography
(1992, Vol. C, Tables 4.2.6.8 and 6.1.1.4)
;
N N 0.006 0.003
;International Tables for Crystallography
(1992, Vol. C, Tables 4.2.6.8 and 6.1.1.4)
;
P P 0.102 0.094
;International Tables for Crystallography
(1992, Vol. C, Tables 4.2.6.8 and 6.1.1.4)
;

loop_
_geom_angle_atom_site_label_1
_geom_angle_atom_site_label_2
_geom_angle_atom_site_label_3
_geom_angle
_geom_angle_site_symmetry_1
_geom_angle_site_symmetry_3
_geom_angle_publ_flag
N(1) Cu(1) N(2) 78.0(1) . . yes
N(1) Cu(1) N(3) 97.0(1) . 4_565 yes
N(1) Cu(1) C(10) 134.5(2) . . yes
N(1) Cu(1) C(11) 105.2(2) . . yes
N(2) Cu(1) N(3) 102.7(1) . 4_565 yes
N(2) Cu(1) C(10) 127.7(2) . . yes
N(2) Cu(1) C(11) 106.2(2) . . yes
N(3) Cu(1) C(10) 109.7(2) 4_565 . yes
N(3) Cu(1) C(11) 146.5(2) 4_565 . yes
C(10) Cu(1) C(11) 37.7(2) . . yes
F(1) P(1) F(2) 87.5(2) . . yes
F(1) P(1) F(3) 91.2(3) . . yes
F(1) P(1) F(4) 92.9(3) . . yes
F(1) P(1) F(5) 177.4(3) . . yes
F(1) P(1) F(6) 90.1(3) . . yes
F(2) P(1) F(3) 88.2(2) . . yes
F(2) P(1) F(4) 179.0(2) . . yes
F(2) P(1) F(5) 90.5(2) . . yes
F(2) P(1) F(6) 90.4(2) . . yes
F(3) P(1) F(4) 92.7(2) . . yes
F(3) P(1) F(5) 90.5(3) . . yes
F(3) P(1) F(6) 178.1(2) . . yes
F(4) P(1) F(5) 89.1(3) . . yes
F(4) P(1) F(6) 88.7(3) . . yes
F(5) P(1) F(6) 88.2(3) . . yes
Cu(1) N(1) C(1) 127.7(3) . . yes
Cu(1) N(1) C(8) 113.1(3) . . yes
C(1) N(1) C(8) 118.4(4) . . yes
Cu(1) N(2) C(7) 125.6(3) . . yes
Cu(1) N(2) C(9) 115.6(3) . . yes
C(7) N(2) C(9) 118.8(4) . . yes
Cu(1) N(3) C(1) 124.6(3) 4_564 . yes
Cu(1) N(3) C(2) 119.3(3) 4_564 . yes
C(1) N(3) C(2) 115.7(4) . . yes
N(1) C(1) N(3) 125.8(4) . . yes
N(1) C(1) H(6) 117.0 . . no
N(3) C(1) H(6) 117.2 . . no
N(3) C(2) C(3) 122.7(4) . . yes
N(3) C(2) H(5) 118.6 . . no
C(3) C(2) H(5) 118.7 . . no
C(2) C(3) C(8) 117.9(4) . . yes
C(2) C(3) H(2) 121.0 . . no
C(8) C(3) H(2) 121.1 . . no
C(5) C(4) C(9) 119.4(5) . . yes
C(5) C(4) H(3) 120.3 . . no
C(9) C(4) H(3) 120.2 . . no
C(4) C(5) C(6) 118.5(4) . . yes
C(4) C(5) H(4) 120.8 . . no
C(6) C(5) H(4) 120.8 . . no
C(5) C(6) C(7) 119.1(4) . . yes
C(5) C(6) H(7) 120.4 . . no
C(7) C(6) H(7) 120.5 . . no
N(2) C(7) C(6) 122.1(5) . . yes
N(2) C(7) H(1) 119.0 . . no
C(6) C(7) H(1) 118.9 . . no
N(1) C(8) C(3) 119.4(4) . . yes
N(1) C(8) C(9) 116.7(4) . . yes
C(3) C(8) C(9) 124.0(4) . . yes
N(2) C(9) C(4) 122.1(4) . . yes
N(2) C(9) C(8) 115.4(4) . . yes
C(4) C(9) C(8) 122.6(4) . . yes
Cu(1) C(10) C(11) 71.3(4) . . yes
Cu(1) C(10) H(10) 118.0 . . no
Cu(1) C(10) H(11) 118.0 . . no
C(11) C(10) H(10) 118.0 . . no
C(11) C(10) H(11) 118.0 . . no
H(10) C(10) H(11) 109.4 . . no
Cu(1) C(11) C(10) 71.0(3) . . yes
Cu(1) C(11) H(8) 118.1 . . no
Cu(1) C(11) H(9) 118.1 . . no
C(10) C(11) H(8) 118.0 . . no
C(10) C(11) H(9) 118.0 . . no
H(8) C(11) H(9) 109.5 . . no

loop_
_geom_bond_atom_site_label_1
_geom_bond_atom_site_label_2
_geom_bond_distance
_geom_bond_site_symmetry_2
_geom_bond_publ_flag
Cu(1) N(1) 2.128(4) . yes
Cu(1) N(2) 2.099(4) . yes
Cu(1) N(3) 2.009(3) 4_565 yes
Cu(1) C(10) 2.033(6) . yes
Cu(1) C(11) 2.036(5) . yes
P(1) F(1) 1.572(5) . yes
P(1) F(2) 1.593(4) . yes
P(1) F(3) 1.573(5) . yes
P(1) F(4) 1.563(5) . yes
P(1) F(5) 1.584(4) . yes
P(1) F(6) 1.589(5) . yes
N(1) C(1) 1.328(5) . yes
N(1) C(8) 1.360(6) . yes
N(2) C(7) 1.350(6) . yes
N(2) C(9) 1.349(6) . yes
N(3) C(1) 1.342(6) . yes
N(3) C(2) 1.350(6) . yes
C(1) H(6) 0.951 . no
C(2) C(3) 1.378(6) . yes
C(2) H(5) 0.951 . no
C(3) C(8) 1.396(7) . yes
C(3) H(2) 0.952 . no
C(4) C(5) 1.393(7) . yes
C(4) C(9) 1.390(6) . yes
C(4) H(3) 0.949 . no
C(5) C(6) 1.395(8) . yes
C(5) H(4) 0.950 . no
C(6) C(7) 1.395(7) . yes
C(6) H(7) 0.949 . no
C(7) H(1) 0.950 . no
C(8) C(9) 1.465(6) . yes
C(10) C(11) 1.314(9) . yes
C(10) H(10) 0.950 . no
C(10) H(11) 0.950 . no
C(11) H(8) 0.950 . no
C(11) H(9) 0.950 . no

loop_
_geom_contact_atom_site_label_1
_geom_contact_atom_site_label_2
_geom_contact_distance
_geom_contact_site_symmetry_2
F(1) C(2) 3.086(7) 1_455
F(1) C(7) 3.260(7) 2_555
F(1) N(3) 3.401(6) 1_455
F(1) C(3) 3.497(7) 1_455
F(1) C(7) 3.530(7) 4_464
F(2) C(2) 3.175(7) 4_465
F(2) C(3) 3.214(6) 1_455
F(2) C(3) 3.301(7) 4_465
F(2) C(8) 3.508(5) 1_455
F(3) C(3) 3.222(6) 1_455
F(3) C(2) 3.267(6) 1_455
F(3) C(10) 3.282(8) 4_564
F(4) C(5) 3.385(6) 2_655
F(4) F(4) 3.441(9) 3_575
F(4) C(10) 3.470(8) 4_564
F(5) C(5) 3.301(6) 2_655
F(5) C(6) 3.578(7) 2_655
F(6) C(3) 3.336(7) 4_465
F(6) C(11) 3.433(8) 2_555
N(3) C(10) 3.304(6) 4_564
C(1) C(10) 3.552(7) 4_564
C(2) C(8) 3.510(6) 4_564
C(4) C(11) 3.309(7) 1_655
C(4) C(9) 3.426(6) 3_665
C(4) C(10) 3.430(7) 1_655
C(5) C(8) 3.439(6) 3_665
C(5) C(11) 3.544(8) 1_655
C(5) C(9) 3.547(6) 3_665
C(5) C(10) 3.593(7) 1_655
